data_2210381
loop_
_publ_author_name
'Harrison, William T. A.'
'Yathirajan, H. S.'
'Ashalatha, B. V.'
'Vijaya Raj, K. K.'
'Narayana, B.'

_publ_section_title
;
 Methyl 5-fluoro-1<i>H</i>-indole-2-carboxylate
;
_journal_coeditor_code SJ2100
_journal_issue 9
_journal_name_full 'Acta Crystallographica Section E'
_journal_page_first o4050
_journal_page_last o4051
_journal_paper_doi 10.1107/S1600536806031448
_journal_volume 62
_journal_year 2006
_chemical_formula_iupac 'C10 H8 F N O2'
_chemical_formula_moiety 'C10 H8 F N O2'
_chemical_formula_sum 'C10 H8 F N O2'
_chemical_formula_weight 193.17
_chemical_name_systematic
;
Methyl 5-fluoro-1H-indole-2-carboxylate
;
_space_group_IT_number 14
_symmetry_cell_setting monoclinic
_symmetry_space_group_name_Hall '-P 2yn'
_symmetry_space_group_name_H-M 'P 1 21/n 1'
_atom_sites_solution_hydrogens mixed
_atom_sites_solution_primary direct
_atom_sites_solution_secondary difmap
_audit_creation_method SHELXL-97
_cell_angle_alpha 90.00
_cell_angle_beta 100.125(2)
_cell_angle_gamma 90.00
_cell_formula_units_Z 4
_cell_length_a 12.4420(7)
_cell_length_b 3.81850(10)
_cell_length_c 18.2690(10)
_cell_measurement_reflns_used 2189
_cell_measurement_temperature 120(2)
_cell_measurement_theta_max 27.48
_cell_measurement_theta_min 1.00
_cell_volume 854.44(7)
_computing_cell_refinement 'SCALEPACK (Otwinowski & Minor, 1997)'
_computing_data_collection 'COLLECT (Nonius, 1998)'
_computing_data_reduction
;
SCALEPACK, DENZO (Otwinowski & Minor, 1997) and SORTAV (Blessing,
1995)
;
_computing_molecular_graphics 'ORTEP-3 (Farrugia, 1997)'
_computing_publication_material SHELXL97
_computing_structure_refinement 'SHELXL97 (Sheldrick, 1997)'
_computing_structure_solution 'SHELXS97 (Sheldrick, 1997)'
_diffrn_ambient_temperature 120(2)
_diffrn_measured_fraction_theta_full 0.992
_diffrn_measured_fraction_theta_max 0.992
_diffrn_measurement_device_type 'Nonius KappaCCD'
_diffrn_measurement_method '\f and \w'
_diffrn_radiation_monochromator graphite
_diffrn_radiation_source 'fine-focus sealed tube'
_diffrn_radiation_type MoK\a
_diffrn_radiation_wavelength 0.71073
_diffrn_reflns_av_R_equivalents 0.0515
_diffrn_reflns_av_sigmaI/netI 0.0461
_diffrn_reflns_limit_h_max 16
_diffrn_reflns_limit_h_min -16
_diffrn_reflns_limit_k_max 4
_diffrn_reflns_limit_k_min -4
_diffrn_reflns_limit_l_max 23
_diffrn_reflns_limit_l_min -22
_diffrn_reflns_number 10458
_diffrn_reflns_theta_full 27.57
_diffrn_reflns_theta_max 27.57
_diffrn_reflns_theta_min 4.04
_diffrn_standards_decay_% 0
_diffrn_standards_number 0
_exptl_absorpt_coefficient_mu 0.120
_exptl_absorpt_correction_T_max 0.994
_exptl_absorpt_correction_T_min 0.952
_exptl_absorpt_correction_type multi-scan
_exptl_absorpt_process_details '(SADABS; Bruker, 2003)'
_exptl_crystal_colour colourless
_exptl_crystal_density_diffrn 1.502
_exptl_crystal_density_method 'not measured'
_exptl_crystal_description needle
_exptl_crystal_F_000 400
_exptl_crystal_size_max 0.41
_exptl_crystal_size_mid 0.07
_exptl_crystal_size_min 0.05
_refine_diff_density_max 0.225
_refine_diff_density_min -0.260
_refine_ls_extinction_coef 0.014(3)
_refine_ls_extinction_expression Fc^*^=kFc[1+0.001xFc^2^\l^3^/sin(2\q)]^-1/4^
_refine_ls_extinction_method SHELXL97
_refine_ls_goodness_of_fit_ref 1.033
_refine_ls_hydrogen_treatment mixed
_refine_ls_matrix_type full
_refine_ls_number_parameters 132
_refine_ls_number_reflns 1937
_refine_ls_number_restraints 0
_refine_ls_restrained_S_all 1.033
_refine_ls_R_factor_all 0.0795
_refine_ls_R_factor_gt 0.0424
_refine_ls_shift/su_max 0.000
_refine_ls_shift/su_mean 0.000
_refine_ls_structure_factor_coef Fsqd
_refine_ls_weighting_details 'calc w=1/[\s^2^(Fo^2^)+(0.0568P)^2^+0.104P] where P=(Fo^2^+2Fc^2^)/3'
_refine_ls_weighting_scheme calc
_refine_ls_wR_factor_gt 0.0959
_refine_ls_wR_factor_ref 0.1104
_reflns_number_gt 1311
_reflns_number_total 1937
_reflns_threshold_expression I>2\s(I)
_cod_data_source_file sj2100.cif
_cod_data_source_block I
_cod_depositor_comments
;
The following automatic conversions were performed:

'_atom_sites_solution_hydrogens' value 'difmap and geom' was changed
to 'mixed'.

Automatic conversion script
Id: cif_fix_values 6452 2018-10-05 10:23:21Z andrius 
;
_cod_original_cell_volume 854.43(7)
_cod_original_sg_symbol_H-M 'P 21/n'
_cod_database_code 2210381
_cod_database_fobs_code 2210381

loop_
_symmetry_equiv_pos_as_xyz
'x, y, z'
'-x+1/2, y+1/2, -z+1/2'
'-x, -y, -z'
'x-1/2, -y-1/2, z-1/2'

loop_
_atom_site_type_symbol
_atom_site_label
_atom_site_fract_x
_atom_site_fract_y
_atom_site_fract_z
_atom_site_U_iso_or_equiv
_atom_site_adp_type
_atom_site_calc_flag
_atom_site_refinement_flags
_atom_site_occupancy
C C1 0.48721(12) 0.2695(4) 0.17446(9) 0.0207(4) Uani d . 1
C C2 0.39008(13) 0.1753(4) 0.19763(9) 0.0241(4) Uani d . 1
H H2 0.3330 0.0610 0.1649 0.029 Uiso calc R 1
C C3 0.38010(13) 0.2540(4) 0.26959(9) 0.0255(4) Uani d . 1
H H3 0.3156 0.1922 0.2877 0.031 Uiso calc R 1
C C4 0.46546(14) 0.4259(4) 0.31588(9) 0.0252(4) Uani d . 1
C C5 0.56073(13) 0.5227(4) 0.29536(9) 0.0232(4) Uani d . 1
H H5 0.6165 0.6391 0.3288 0.028 Uiso calc R 1
C C6 0.57298(13) 0.4421(4) 0.22209(9) 0.0204(4) Uani d . 1
C C7 0.65781(12) 0.4953(4) 0.18042(9) 0.0210(4) Uani d . 1
H H7 0.7259 0.6068 0.1972 0.025 Uiso calc R 1
C C8 0.62237(12) 0.3543(4) 0.11111(9) 0.0200(4) Uani d . 1
C C9 0.67713(12) 0.3284(4) 0.04739(9) 0.0216(4) Uani d . 1
C C10 0.83499(14) 0.4799(5) -0.00077(10) 0.0318(4) Uani d . 1
H H10A 0.9051 0.5999 0.0142 0.048 Uiso calc R 1
H H10B 0.7929 0.5979 -0.0442 0.048 Uiso calc R 1
H H10C 0.8481 0.2360 -0.0134 0.048 Uiso calc R 1
N N1 0.51896(10) 0.2191(3) 0.10736(8) 0.0213(3) Uani d . 1
H H1 0.4827(14) 0.101(4) 0.0694(10) 0.026 Uiso d . 1
O O1 0.77453(9) 0.4888(3) 0.05982(6) 0.0247(3) Uani d . 1
O O2 0.64084(9) 0.1788(3) -0.01054(6) 0.0286(3) Uani d . 1
F F1 0.44961(8) 0.5000(3) 0.38680(5) 0.0356(3) Uani d . 1

loop_
_atom_site_aniso_label
_atom_site_aniso_U_11
_atom_site_aniso_U_22
_atom_site_aniso_U_33
_atom_site_aniso_U_12
_atom_site_aniso_U_13
_atom_site_aniso_U_23
C1 0.0213(8) 0.0185(8) 0.0214(9) 0.0024(6) 0.0017(7) 0.0013(6)
C2 0.0209(8) 0.0225(9) 0.0277(10) -0.0002(7) 0.0013(7) 0.0015(7)
C3 0.0231(9) 0.0231(9) 0.0313(10) 0.0032(7) 0.0076(7) 0.0044(7)
C4 0.0299(9) 0.0267(9) 0.0199(9) 0.0059(7) 0.0071(7) 0.0002(7)
C5 0.0240(9) 0.0229(9) 0.0216(9) 0.0012(6) 0.0007(7) 0.0004(7)
C6 0.0212(8) 0.0168(8) 0.0229(9) 0.0027(6) 0.0030(6) 0.0023(6)
C7 0.0200(8) 0.0189(8) 0.0230(9) -0.0008(6) 0.0002(7) 0.0007(7)
C8 0.0207(8) 0.0176(8) 0.0210(9) 0.0025(6) 0.0015(6) 0.0031(6)
C9 0.0223(8) 0.0196(8) 0.0216(9) 0.0029(7) 0.0001(7) 0.0037(7)
C10 0.0327(10) 0.0346(10) 0.0310(11) -0.0048(8) 0.0137(8) -0.0018(8)
N1 0.0191(7) 0.0225(7) 0.0208(8) 0.0001(5) -0.0004(5) -0.0027(6)
O1 0.0231(6) 0.0287(7) 0.0231(7) -0.0044(5) 0.0064(5) -0.0024(5)
O2 0.0289(7) 0.0352(7) 0.0210(7) -0.0044(5) 0.0022(5) -0.0051(5)
F1 0.0394(6) 0.0447(7) 0.0254(6) -0.0011(5) 0.0127(5) -0.0044(5)

loop_
_atom_type_symbol
_atom_type_description
_atom_type_scat_dispersion_real
_atom_type_scat_dispersion_imag
_atom_type_scat_source
C C 0.0033 0.0016 'International Tables Vol C Tables 4.2.6.8 and 6.1.1.4'
H H 0.0000 0.0000 'International Tables Vol C Tables 4.2.6.8 and 6.1.1.4'
N N 0.0061 0.0033 'International Tables Vol C Tables 4.2.6.8 and 6.1.1.4'
O O 0.0106 0.0060 'International Tables Vol C Tables 4.2.6.8 and 6.1.1.4'
F F 0.0171 0.0103 'International Tables Vol C Tables 4.2.6.8 and 6.1.1.4'

loop_
_geom_angle_atom_site_label_1
_geom_angle_atom_site_label_2
_geom_angle_atom_site_label_3
_geom_angle
N1 C1 C2 129.66(14)
N1 C1 C6 108.14(14)
C2 C1 C6 122.19(15)
C3 C2 C1 117.52(15)
C3 C2 H2 121.2
C1 C2 H2 121.2
C2 C3 C4 119.59(15)
C2 C3 H3 120.2
C4 C3 H3 120.2
C5 C4 F1 118.81(14)
C5 C4 C3 124.63(16)
F1 C4 C3 116.56(14)
C4 C5 C6 116.71(15)
C4 C5 H5 121.6
C6 C5 H5 121.6
C5 C6 C1 119.36(15)
C5 C6 C7 133.90(15)
C1 C6 C7 106.74(14)
C8 C7 C6 106.83(14)
C8 C7 H7 126.6
C6 C7 H7 126.6
C7 C8 N1 109.76(14)
C7 C8 C9 130.19(15)
N1 C8 C9 120.04(14)
O2 C9 O1 123.19(15)
O2 C9 C8 125.07(15)
O1 C9 C8 111.74(13)
O1 C10 H10A 109.5
O1 C10 H10B 109.5
H10A C10 H10B 109.5
O1 C10 H10C 109.5
H10A C10 H10C 109.5
H10B C10 H10C 109.5
C1 N1 C8 108.52(13)
C1 N1 H1 126.1(11)
C8 N1 H1 125.1(11)
C9 O1 C10 115.88(12)

loop_
_geom_bond_atom_site_label_1
_geom_bond_atom_site_label_2
_geom_bond_distance
C1 N1 1.366(2)
C1 C2 1.396(2)
C1 C6 1.416(2)
C2 C3 1.375(2)
C2 H2 0.9500
C3 C4 1.399(2)
C3 H3 0.9500
C4 C5 1.356(2)
C4 F1 1.3739(19)
C5 C6 1.408(2)
C5 H5 0.9500
C6 C7 1.420(2)
C7 C8 1.375(2)
C7 H7 0.9500
C8 N1 1.377(2)
C8 C9 1.452(2)
C9 O2 1.2173(18)
C9 O1 1.3412(19)
C10 O1 1.444(2)
C10 H10A 0.9800
C10 H10B 0.9800
C10 H10C 0.9800
N1 H1 0.883(18)

loop_
_geom_hbond_atom_site_label_D
_geom_hbond_atom_site_label_H
_geom_hbond_atom_site_label_A
_geom_hbond_site_symmetry_A
_geom_hbond_distance_DH
_geom_hbond_distance_HA
_geom_hbond_distance_DA
_geom_hbond_angle_DHA
N1 H1 O2 3_655 0.883(18) 2.019(18) 2.8555(18) 157.7(15)

loop_
_geom_torsion_atom_site_label_1
_geom_torsion_atom_site_label_2
_geom_torsion_atom_site_label_3
_geom_torsion_atom_site_label_4
_geom_torsion
N1 C1 C2 C3 178.99(15)
C6 C1 C2 C3 -0.5(2)
C1 C2 C3 C4 0.7(2)
C2 C3 C4 C5 -0.5(3)
C2 C3 C4 F1 179.30(13)
F1 C4 C5 C6 -179.78(12)
C3 C4 C5 C6 0.0(2)
C4 C5 C6 C1 0.2(2)
C4 C5 C6 C7 -179.57(16)
N1 C1 C6 C5 -179.56(13)
C2 C1 C6 C5 0.0(2)
N1 C1 C6 C7 0.30(16)
C2 C1 C6 C7 179.86(14)
C5 C6 C7 C8 179.26(16)
C1 C6 C7 C8 -0.57(16)
C6 C7 C8 N1 0.64(17)
C6 C7 C8 C9 -178.29(15)
C7 C8 C9 O2 175.35(15)
N1 C8 C9 O2 -3.5(2)
C7 C8 C9 O1 -4.2(2)
N1 C8 C9 O1 176.93(12)
C2 C1 N1 C8 -179.43(15)
C6 C1 N1 C8 0.09(17)
C7 C8 N1 C1 -0.46(17)
C9 C8 N1 C1 178.59(13)
O2 C9 O1 C10 1.0(2)
C8 C9 O1 C10 -179.46(13)

loop_
_cod_related_entry_id
_cod_related_entry_database
_cod_related_entry_code
1 ChemSpider 3964463
